data_7151456
loop_
_publ_author_name
'Schulte, J. Hilko'
'Werz, Daniel B.'
'Rominger, Frank'
'Gleiter, Rolf'

_publ_section_title
;
 Syntheses and solid state structures of cyclic diynes with two
 chalcogen centres ? a competition between weak interactions
;
_journal_issue 15
_journal_name_full 'Organic &amp;  Biomolecular Chemistry'
_journal_page_first 2788
_journal_paper_doi 10.1039/b303653g
_journal_volume 1
_journal_year 2003
_chemical_formula_sum 'C11 H14 S2'
_chemical_formula_weight 210.34
_chemical_name_systematic
;
?
;
_space_group_IT_number 14
_symmetry_cell_setting monoclinic
_symmetry_space_group_name_Hall '-P 2ybc'
_symmetry_space_group_name_H-M 'P 1 21/c 1'
_atom_sites_solution_hydrogens geom
_atom_sites_solution_primary direct
_atom_sites_solution_secondary difmap
_audit_creation_method SHELXL-97
_cell_angle_alpha 90.00
_cell_angle_beta 108.3180(10)
_cell_angle_gamma 90.00
_cell_formula_units_Z 4
_cell_length_a 13.5954(2)
_cell_length_b 9.59610(10)
_cell_length_c 9.1230(2)
_cell_measurement_temperature 200(2)
_cell_volume 1129.90(3)
_computing_cell_refinement 'Bruker SMART'
_computing_data_collection 'Bruker SMART'
_computing_data_reduction 'Bruker SHELXTL'
_computing_molecular_graphics 'Bruker SHELXTL'
_computing_publication_material 'Bruker SHELXTL'
_computing_structure_refinement 'SHELXL-97 (Sheldrick, 1997)'
_computing_structure_solution 'SHELXS-97 (Sheldrick, 1990)'
_diffrn_ambient_temperature 200(2)
_diffrn_measured_fraction_theta_full 1.000
_diffrn_measured_fraction_theta_max 1.000
_diffrn_measurement_device_type 'CCD area detector'
_diffrn_measurement_method 'phi and omega scans'
_diffrn_radiation_monochromator graphite
_diffrn_radiation_source 'fine-focus sealed tube'
_diffrn_radiation_type MoK\a
_diffrn_radiation_wavelength 0.71073
_diffrn_reflns_av_R_equivalents 0.0276
_diffrn_reflns_av_sigmaI/netI 0.0221
_diffrn_reflns_limit_h_max 17
_diffrn_reflns_limit_h_min -17
_diffrn_reflns_limit_k_max 12
_diffrn_reflns_limit_k_min -12
_diffrn_reflns_limit_l_max 11
_diffrn_reflns_limit_l_min -11
_diffrn_reflns_number 11416
_diffrn_reflns_theta_full 27.48
_diffrn_reflns_theta_max 27.48
_diffrn_reflns_theta_min 1.58
_exptl_absorpt_coefficient_mu 0.425
_exptl_absorpt_correction_T_max 0.9628
_exptl_absorpt_correction_T_min 0.8418
_exptl_absorpt_correction_type multi-scan
_exptl_absorpt_process_details 'Blessing, Acta Cryst. (1995) A51 33-38.'
_exptl_crystal_colour colorless
_exptl_crystal_density_diffrn 1.237
_exptl_crystal_density_method 'not measured'
_exptl_crystal_description polyhedron
_exptl_crystal_F_000 448
_exptl_crystal_size_max 0.42
_exptl_crystal_size_mid 0.30
_exptl_crystal_size_min 0.09
_refine_diff_density_max 0.603
_refine_diff_density_min -0.442
_refine_diff_density_rms 0.042
_refine_ls_extinction_method none
_refine_ls_goodness_of_fit_ref 1.026
_refine_ls_hydrogen_treatment constr
_refine_ls_matrix_type full
_refine_ls_number_parameters 150
_refine_ls_number_reflns 2592
_refine_ls_number_restraints 44
_refine_ls_restrained_S_all 1.055
_refine_ls_R_factor_all 0.0573
_refine_ls_R_factor_gt 0.0432
_refine_ls_shift/su_max 0.027
_refine_ls_shift/su_mean 0.003
_refine_ls_structure_factor_coef Fsqd
_refine_ls_weighting_details 'calc w=1/[\s^2^(Fo^2^)+(0.0489P)^2^+0.6157P] where P=(Fo^2^+2Fc^2^)/3'
_refine_ls_weighting_scheme calc
_refine_ls_wR_factor_gt 0.1086
_refine_ls_wR_factor_ref 0.1183
_reflns_number_gt 2062
_reflns_number_total 2592
_reflns_threshold_expression >2sigma(I)
_cod_data_source_file b303653g.txt
_cod_data_source_block hse22_(in_paper_4S23)
_cod_depositor_comments
;
The following automatic conversions were performed:
'_symmetry_cell_setting' value 'Monoclinic' changed to 'monoclinic'
according to '/home/saulius/struct/CIF-dictionaries/cif_core.dic'
dictionary named 'cif_core.dic' version 2.4.1 from 2010-06-29.

Automatic conversion script
Id: cif_fix_enum 1527 2010-12-29 10:47:43Z saulius 
;
_cod_original_sg_symbol_H-M P2(1)/c
_cod_database_code 7151456

loop_
_symmetry_equiv_pos_as_xyz
'x, y, z'
'-x, y+1/2, -z+1/2'
'-x, -y, -z'
'x, -y-1/2, z-1/2'

loop_
_atom_site_label
_atom_site_type_symbol
_atom_site_fract_x
_atom_site_fract_y
_atom_site_fract_z
_atom_site_U_iso_or_equiv
_atom_site_adp_type
_atom_site_occupancy
_atom_site_symmetry_multiplicity
_atom_site_calc_flag
_atom_site_refinement_flags
_atom_site_disorder_assembly
_atom_site_disorder_group
C2 C 0.85365(16) 0.7671(2) 0.0914(2) 0.0460(5) Uani 1 1 d D A .
C3 C 0.79796(16) 0.8508(2) 0.1206(2) 0.0454(5) Uani 1 1 d D . .
C4 C 0.72905(18) 0.9465(2) 0.1653(3) 0.0543(5) Uani 1 1 d . . .
H4A H 0.6916 1.0046 0.0754 0.065 Uiso 1 1 calc R . .
H4B H 0.7706 1.0092 0.2477 0.065 Uiso 1 1 calc R . .
C5 C 0.65066(16) 0.8676(2) 0.2232(2) 0.0474(5) Uani 1 1 d . . .
H5A H 0.6879 0.7980 0.3010 0.057 Uiso 1 1 calc R . .
H5B H 0.6166 0.9341 0.2747 0.057 Uiso 1 1 calc R . .
C6 C 0.56797(16) 0.7935(2) 0.0940(2) 0.0489(5) Uani 1 1 d . . .
H6A H 0.5157 0.8626 0.0375 0.059 Uiso 1 1 calc R . .
H6B H 0.6006 0.7539 0.0204 0.059 Uiso 1 1 calc R . .
C7 C 0.51349(15) 0.6771(2) 0.1520(2) 0.0494(5) Uani 1 1 d . . .
H7A H 0.4913 0.7121 0.2388 0.059 Uiso 1 1 calc R . .
H7B H 0.4507 0.6482 0.0681 0.059 Uiso 1 1 calc R . .
C8 C 0.58145(15) 0.5564(2) 0.2037(2) 0.0475(5) Uani 1 1 d D A .
C9 C 0.63919(16) 0.4606(2) 0.2377(3) 0.0519(5) Uani 1 1 d DU . .
S2 S 0.7224(2) 0.3233(3) 0.2835(4) 0.0885(10) Uani 0.706(6) 1 d PDU A 1
C11 C 0.8209(3) 0.3831(4) 0.1958(4) 0.0528(10) Uani 0.706(6) 1 d PDU A 1
H11A H 0.8665 0.3044 0.1892 0.063 Uiso 0.706(6) 1 calc PR A 1
H11B H 0.7864 0.4182 0.0900 0.063 Uiso 0.706(6) 1 calc PR A 1
C12 C 0.8854(2) 0.4994(3) 0.2960(3) 0.0436(8) Uani 0.706(6) 1 d PDU A 1
H12A H 0.8387 0.5771 0.3012 0.052 Uiso 0.706(6) 1 calc PR A 1
H12B H 0.9172 0.4636 0.4022 0.052 Uiso 0.706(6) 1 calc PR A 1
C13 C 0.9700(3) 0.5547(5) 0.2370(5) 0.0477(9) Uani 0.706(6) 1 d PDU A 1
H13A H 1.0141 0.4751 0.2284 0.057 Uiso 0.706(6) 1 calc PR A 1
H13B H 1.0137 0.6183 0.3164 0.057 Uiso 0.706(6) 1 calc PR A 1
S1 S 0.93282(5) 0.64554(7) 0.05609(7) 0.0609(2) Uani 1 1 d DU . .
S2B S 0.7110(4) 0.3166(6) 0.2736(7) 0.0587(15) Uani 0.294(6) 1 d PDU A 2
C11B C 0.8385(6) 0.3886(9) 0.3293(11) 0.065(3) Uani 0.294(6) 1 d PDU A 2
H11C H 0.8484 0.4569 0.4140 0.078 Uiso 0.294(6) 1 calc PR A 2
H11D H 0.8917 0.3147 0.3627 0.078 Uiso 0.294(6) 1 calc PR A 2
C12B C 0.8433(7) 0.4592(11) 0.1819(13) 0.070(3) Uani 0.294(6) 1 d PDU A 2
H12C H 0.8334 0.3893 0.0987 0.085 Uiso 0.294(6) 1 calc PR A 2
H12D H 0.7875 0.5296 0.1477 0.085 Uiso 0.294(6) 1 calc PR A 2
C13B C 0.9445(9) 0.5263(14) 0.2136(15) 0.067(5) Uiso 0.294(6) 1 d PDU A 2
H13C H 0.9988 0.4559 0.2190 0.081 Uiso 0.294(6) 1 calc PR A 2
H13D H 0.9630 0.5772 0.3130 0.081 Uiso 0.294(6) 1 calc PR A 2

loop_
_atom_site_aniso_label
_atom_site_aniso_U_11
_atom_site_aniso_U_22
_atom_site_aniso_U_33
_atom_site_aniso_U_23
_atom_site_aniso_U_13
_atom_site_aniso_U_12
C2 0.0482(11) 0.0450(11) 0.0443(11) 0.0004(9) 0.0138(9) -0.0058(9)
C3 0.0500(11) 0.0394(10) 0.0447(11) 0.0045(8) 0.0117(9) -0.0069(9)
C4 0.0650(14) 0.0331(10) 0.0624(13) 0.0037(9) 0.0165(11) 0.0058(9)
C5 0.0510(11) 0.0446(11) 0.0453(10) -0.0021(9) 0.0135(9) 0.0107(9)
C6 0.0464(11) 0.0562(12) 0.0403(10) 0.0043(9) 0.0083(8) 0.0139(9)
C7 0.0363(10) 0.0593(13) 0.0496(11) -0.0060(9) 0.0092(8) 0.0067(9)
C8 0.0396(10) 0.0487(11) 0.0547(12) -0.0081(9) 0.0157(9) -0.0042(9)
C9 0.0461(11) 0.0414(11) 0.0699(14) -0.0063(10) 0.0206(10) -0.0038(9)
S2 0.0834(16) 0.0385(10) 0.161(3) 0.0222(12) 0.0632(15) 0.0124(9)
C11 0.0485(18) 0.048(2) 0.063(2) -0.0060(17) 0.0202(16) 0.0103(16)
C12 0.0427(15) 0.0470(16) 0.0372(16) 0.0008(12) 0.0068(12) 0.0044(12)
C13 0.0365(18) 0.053(2) 0.0505(19) -0.0016(16) 0.0091(15) 0.0058(17)
S1 0.0671(4) 0.0677(4) 0.0576(4) 0.0008(3) 0.0335(3) 0.0099(3)
S2B 0.0330(15) 0.0307(19) 0.095(3) -0.0201(18) -0.0053(16) -0.0017(12)
C11B 0.060(4) 0.057(5) 0.078(7) 0.007(4) 0.020(4) 0.018(4)
C12B 0.058(6) 0.061(6) 0.097(9) 0.025(6) 0.031(6) 0.020(5)

loop_
_atom_type_symbol
_atom_type_description
_atom_type_scat_dispersion_real
_atom_type_scat_dispersion_imag
_atom_type_scat_source
C C 0.0033 0.0016 'International Tables Vol C Tables 4.2.6.8 and 6.1.1.4'
H H 0.0000 0.0000 'International Tables Vol C Tables 4.2.6.8 and 6.1.1.4'
S S 0.1246 0.1234 'International Tables Vol C Tables 4.2.6.8 and 6.1.1.4'

loop_
_geom_angle_atom_site_label_1
_geom_angle_atom_site_label_2
_geom_angle_atom_site_label_3
_geom_angle
_geom_angle_site_symmetry_1
_geom_angle_site_symmetry_3
_geom_angle_publ_flag
C3 C2 S1 177.97(19) . . ?
C2 C3 C4 175.7(2) . . ?
C3 C4 C5 111.31(17) . . ?
C6 C5 C4 112.82(18) . . ?
C7 C6 C5 113.21(17) . . ?
C8 C7 C6 111.43(17) . . ?
C9 C8 C7 175.5(2) . . ?
C8 C9 S2B 174.3(2) . . ?
C8 C9 S2 179.0(3) . . ?
S2B C9 S2 5.5(2) . . ?
C9 S2 C11 99.74(19) . . ?
C12 C11 S2 108.9(2) . . ?
C13 C12 C11 113.6(3) . . ?
C12 C13 S1 118.2(3) . . ?
C2 S1 C13 99.92(15) . . ?
C2 S1 C13B 100.8(5) . . ?
C13 S1 C13B 14.0(4) . . ?
C9 S2B C11B 101.1(4) . . ?
C12B C11B S2B 103.1(7) . . ?
C13B C12B C11B 108.6(9) . . ?
C12B C13B S1 106.2(8) . . ?

loop_
_geom_bond_atom_site_label_1
_geom_bond_atom_site_label_2
_geom_bond_distance
_geom_bond_site_symmetry_2
_geom_bond_publ_flag
C2 C3 1.190(3) . ?
C2 S1 1.685(2) . ?
C3 C4 1.458(3) . ?
C4 C5 1.530(3) . ?
C5 C6 1.525(3) . ?
C6 C7 1.524(3) . ?
C7 C8 1.464(3) . ?
C8 C9 1.185(3) . ?
C9 S2B 1.664(6) . ?
C9 S2 1.701(3) . ?
S2 C11 1.854(5) . ?
C11 C12 1.531(5) . ?
C12 C13 1.512(5) . ?
C13 S1 1.793(4) . ?
S1 C13B 1.804(11) . ?
S2B C11B 1.785(9) . ?
C11B C12B 1.525(11) . ?
C12B C13B 1.464(12) . ?
